data_4505931
loop_
_publ_author_name
'Chen, Shui-Sheng'
'Chen, Zhi-Hao'
'Fan, Jian'
'Okamura, Taka-aki'
'Bai, Zheng-Shuai'
'Lv, Mei-Fang'
'Sun, Wei-Yin'

_publ_section_title
;
 Synthesis and Characterization of Metal Complexes with Mixed
 4-Imidazole-Containing Tripodal Ligand and Varied Dicarboxylic Acid
;
_journal_issue 5
_journal_name_full 'Crystal Growth &amp; Design'
_journal_page_first 2315
_journal_paper_doi 10.1021/cg2016275
_journal_volume 12
_journal_year 2012
_chemical_formula_moiety 'C25 H20 Co N6 O4, H6 O3'
_chemical_formula_sum 'C25 H26 Co N6 O7'
_chemical_formula_weight 581.40
_chemical_name_systematic
; 
 ? 
;
_space_group_IT_number 13
_symmetry_cell_setting monoclinic
_symmetry_space_group_name_Hall '-P 2yc'
_symmetry_space_group_name_H-M 'P 1 2/c 1'
_atom_sites_solution_hydrogens geom
_atom_sites_solution_primary direct
_atom_sites_solution_secondary difmap
_audit_creation_method SHELXL-97
_cell_angle_alpha 90.00
_cell_angle_beta 127.807(4)
_cell_angle_gamma 90.00
_cell_formula_units_Z 4
_cell_length_a 13.4051(13)
_cell_length_b 11.8197(12)
_cell_length_c 20.1860(15)
_cell_measurement_reflns_used 1874
_cell_measurement_temperature 293(2)
_cell_measurement_theta_max 21.06
_cell_measurement_theta_min 2.30
_cell_volume 2527.0(4)
_computing_cell_refinement 'Bruker SMART'
_computing_data_collection 'Bruker SMART'
_computing_data_reduction 'Bruker SAINT'
_computing_molecular_graphics 'Bruker SHELXTL'
_computing_publication_material 'Bruker SHELXTL'
_computing_structure_refinement 'SHELXL-97 (Sheldrick, 1997)'
_computing_structure_solution 'SHELXS-97 (Sheldrick, 1990)'
_diffrn_ambient_temperature 293(2)
_diffrn_measured_fraction_theta_full 0.998
_diffrn_measured_fraction_theta_max 0.998
_diffrn_measurement_device_type 'Bruker Smart Apex CCD'
_diffrn_measurement_method 'phi and omega scans'
_diffrn_radiation_monochromator graphite
_diffrn_radiation_source 'fine-focus sealed tube'
_diffrn_radiation_type MoK\a
_diffrn_radiation_wavelength 0.71073
_diffrn_reflns_av_R_equivalents 0.0562
_diffrn_reflns_av_sigmaI/netI 0.0854
_diffrn_reflns_limit_h_max 16
_diffrn_reflns_limit_h_min -13
_diffrn_reflns_limit_k_max 13
_diffrn_reflns_limit_k_min -14
_diffrn_reflns_limit_l_max 24
_diffrn_reflns_limit_l_min -24
_diffrn_reflns_number 12553
_diffrn_reflns_theta_full 25.24
_diffrn_reflns_theta_max 25.24
_diffrn_reflns_theta_min 2.05
_exptl_absorpt_coefficient_mu 0.737
_exptl_absorpt_correction_T_max 0.9300
_exptl_absorpt_correction_T_min 0.8666
_exptl_absorpt_correction_type multi-scan
_exptl_absorpt_process_details 'SADABS; Bruker, 2000'
_exptl_crystal_colour purple
_exptl_crystal_density_diffrn 1.512
_exptl_crystal_density_method 'not measured'
_exptl_crystal_description block
_exptl_crystal_F_000 1180
_exptl_crystal_size_max 0.20
_exptl_crystal_size_mid 0.12
_exptl_crystal_size_min 0.10
_refine_diff_density_max 0.621
_refine_diff_density_min -0.506
_refine_diff_density_rms 0.070
_refine_ls_extinction_method none
_refine_ls_goodness_of_fit_ref 1.010
_refine_ls_hydrogen_treatment constr
_refine_ls_matrix_type full
_refine_ls_number_parameters 352
_refine_ls_number_reflns 4571
_refine_ls_number_restraints 0
_refine_ls_restrained_S_all 1.010
_refine_ls_R_factor_all 0.0881
_refine_ls_R_factor_gt 0.0605
_refine_ls_shift/su_max 0.001
_refine_ls_shift/su_mean 0.000
_refine_ls_structure_factor_coef Fsqd
_refine_ls_weighting_details 'calc w=1/[\s^2^(Fo^2^)+(0.0489P)^2^+0.0000P] where P=(Fo^2^+2Fc^2^)/3'
_refine_ls_weighting_scheme calc
_refine_ls_wR_factor_gt 0.1179
_refine_ls_wR_factor_ref 0.1282
_reflns_number_gt 3279
_reflns_number_total 4571
_reflns_threshold_expression >2sigma(I)
_cod_data_source_file cg2016275_si_002.cif
_cod_data_source_block 3
_cod_depositor_comments
;
The following automatic conversions were performed:

'_symmetry_cell_setting' value 'Monoclinic' changed to 'monoclinic'
according to /home/saulius/struct/CIF-dictionaries/cif_core.dic
dictionary named 'cif_core.dic' version 2.4.1 from 2010-06-29.

Automatic conversion script
Id: cif_fix_values 1715 2011-07-08 13:25:40Z adriana 
;
_cod_original_sg_symbol_H-M 'P 2/c'
_cod_database_code 4505931

loop_
_symmetry_equiv_pos_as_xyz
'x, y, z'
'-x, y, -z+1/2'
'-x, -y, -z'
'x, -y, z-1/2'

loop_
_atom_site_label
_atom_site_type_symbol
_atom_site_fract_x
_atom_site_fract_y
_atom_site_fract_z
_atom_site_U_iso_or_equiv
_atom_site_adp_type
_atom_site_occupancy
_atom_site_symmetry_multiplicity
_atom_site_calc_flag
_atom_site_refinement_flags
Co1 Co 1.04509(6) 0.67677(4) 0.10516(3) 0.02945(19) Uani 1 1 d .
C1 C 1.1597(4) 0.0703(3) 0.2987(2) 0.0248(9) Uani 1 1 d .
C2 C 1.1634(4) 0.0926(3) 0.3677(2) 0.0270(9) Uani 1 1 d .
H2 H 1.1632 0.0325 0.3974 0.032 Uiso 1 1 calc R
C3 C 1.1675(4) 0.2026(3) 0.3933(2) 0.0269(9) Uani 1 1 d .
C4 C 1.1670(4) 0.2918(3) 0.3490(2) 0.0270(9) Uani 1 1 d .
H4 H 1.1675 0.3657 0.3650 0.032 Uiso 1 1 calc R
C5 C 1.1656(4) 0.2717(3) 0.2803(2) 0.0274(10) Uani 1 1 d .
C6 C 1.1617(4) 0.1615(3) 0.2559(2) 0.0298(10) Uani 1 1 d .
H6 H 1.1604 0.1480 0.2099 0.036 Uiso 1 1 calc R
C7 C 1.1444(4) -0.0451(3) 0.2675(2) 0.0252(9) Uani 1 1 d .
C8 C 1.1033(4) -0.0864(3) 0.1923(2) 0.0296(10) Uani 1 1 d .
H8 H 1.0795 -0.0424 0.1465 0.036 Uiso 1 1 calc R
C9 C 1.1413(4) -0.2297(3) 0.2688(2) 0.0291(10) Uani 1 1 d .
H9 H 1.1496 -0.3036 0.2874 0.035 Uiso 1 1 calc R
C10 C 1.1672(4) 0.2212(3) 0.4650(2) 0.0273(9) Uani 1 1 d .
C11 C 1.1098(4) 0.2976(3) 0.4815(2) 0.0310(10) Uani 1 1 d .
H11 H 1.0610 0.3580 0.4469 0.037 Uiso 1 1 calc R
C12 C 1.2089(4) 0.1844(4) 0.5862(3) 0.0347(10) Uani 1 1 d .
H12 H 1.2428 0.1504 0.6376 0.042 Uiso 1 1 calc R
C13 C 1.1633(4) 0.3667(3) 0.2330(2) 0.0284(10) Uani 1 1 d .
C14 C 1.1117(4) 0.4700(3) 0.2163(2) 0.0314(10) Uani 1 1 d .
H14 H 1.0705 0.4979 0.2369 0.038 Uiso 1 1 calc R
C15 C 1.1915(5) 0.4612(4) 0.1523(3) 0.0406(12) Uani 1 1 d .
H15 H 1.2177 0.4792 0.1203 0.049 Uiso 1 1 calc R
C16 C 0.6273(4) 0.5685(4) 0.0833(3) 0.0453(12) Uani 1 1 d .
H16 H 0.6680 0.4994 0.0944 0.054 Uiso 1 1 calc R
C17 C 0.5814(5) 0.5957(5) 0.1258(3) 0.0585(15) Uani 1 1 d .
H17 H 0.5920 0.5460 0.1654 0.070 Uiso 1 1 calc R
C18 C 0.5198(5) 0.6960(5) 0.1100(4) 0.0679(17) Uani 1 1 d .
H18 H 0.4901 0.7165 0.1396 0.082 Uiso 1 1 calc R
C19 C 0.5028(5) 0.7663(4) 0.0491(3) 0.0573(14) Uani 1 1 d .
H19 H 0.4594 0.8339 0.0373 0.069 Uiso 1 1 calc R
C20 C 0.5476(4) 0.7403(4) 0.0049(3) 0.0430(12) Uani 1 1 d .
C21 C 0.6155(4) 0.6397(4) 0.0245(3) 0.0362(11) Uani 1 1 d .
C22 C 0.6754(4) 0.6075(4) -0.0155(3) 0.0451(12) Uani 1 1 d .
H22A H 0.6353 0.6497 -0.0673 0.054 Uiso 1 1 calc R
H22B H 0.6606 0.5277 -0.0297 0.054 Uiso 1 1 calc R
C23 C 0.8172(4) 0.6299(4) 0.0405(3) 0.0376(11) Uani 1 1 d .
C24 C 0.5197(5) 0.8211(4) -0.0620(3) 0.0548(14) Uani 1 1 d .
H24A H 0.4514 0.8705 -0.0759 0.066 Uiso 1 1 calc R
H24B H 0.4897 0.7778 -0.1118 0.066 Uiso 1 1 calc R
C25 C 0.6297(5) 0.8944(4) -0.0399(3) 0.0395(11) Uani 1 1 d .
N1 N 1.1338(3) 0.2733(3) 0.55670(19) 0.0300(8) Uani 1 1 d .
N2 N 1.2299(3) 0.1497(3) 0.5332(2) 0.0306(8) Uani 1 1 d .
H2A H 1.2749 0.0923 0.5402 0.037 Uiso 1 1 calc R
N3 N 1.1680(3) -0.1394(3) 0.31530(19) 0.0281(8) Uani 1 1 d .
H3 H 1.1954 -0.1394 0.3666 0.034 Uiso 1 1 calc R
N4 N 1.1017(3) -0.2030(2) 0.19293(19) 0.0272(8) Uani 1 1 d .
N5 N 1.2142(4) 0.3629(3) 0.1912(2) 0.0411(10) Uani 1 1 d .
H5 H 1.2540 0.3065 0.1904 0.049 Uiso 1 1 calc R
N6 N 1.1277(3) 0.5295(3) 0.1648(2) 0.0295(8) Uani 1 1 d .
O1 O 0.8823(3) 0.6227(3) 0.11708(19) 0.0435(8) Uani 1 1 d .
O2 O 0.8672(3) 0.6529(3) 0.00507(18) 0.0461(8) Uani 1 1 d .
O3 O 0.7395(3) 0.8689(2) 0.01845(18) 0.0392(8) Uani 1 1 d .
O4 O 0.6002(3) 0.9813(3) -0.0839(2) 0.0728(12) Uani 1 1 d .
O5 O 0.4025(5) 0.0235(5) 0.7576(4) 0.167(3) Uani 1 1 d .
O6 O 0.3281(10) 0.1839(5) 0.1735(6) 0.258(5) Uani 1 1 d .
O7 O 0.8905(11) 0.8995(8) 0.9613(8) 0.296(5) Uani 1 1 d .

loop_
_atom_site_aniso_label
_atom_site_aniso_U_11
_atom_site_aniso_U_22
_atom_site_aniso_U_33
_atom_site_aniso_U_23
_atom_site_aniso_U_13
_atom_site_aniso_U_12
Co1 0.0486(4) 0.0213(3) 0.0300(3) -0.0044(3) 0.0300(3) -0.0068(3)
C1 0.028(2) 0.023(2) 0.027(2) 0.0007(17) 0.019(2) 0.0022(18)
C2 0.039(3) 0.019(2) 0.029(2) 0.0032(17) 0.024(2) 0.0003(19)
C3 0.033(2) 0.024(2) 0.029(2) -0.0048(18) 0.022(2) -0.0006(18)
C4 0.038(3) 0.015(2) 0.031(2) -0.0008(17) 0.023(2) 0.0007(18)
C5 0.038(3) 0.022(2) 0.028(2) 0.0025(18) 0.023(2) -0.0002(19)
C6 0.046(3) 0.026(2) 0.030(2) 0.0006(18) 0.029(2) 0.004(2)
C7 0.033(3) 0.021(2) 0.029(2) 0.0020(17) 0.023(2) 0.0008(18)
C8 0.049(3) 0.021(2) 0.031(2) 0.0026(18) 0.030(2) 0.003(2)
C9 0.045(3) 0.020(2) 0.029(2) 0.0008(18) 0.026(2) -0.0002(19)
C10 0.033(3) 0.025(2) 0.028(2) 0.0011(18) 0.021(2) -0.0017(19)
C11 0.047(3) 0.023(2) 0.030(2) 0.0046(18) 0.027(2) 0.007(2)
C12 0.049(3) 0.032(3) 0.033(3) 0.009(2) 0.030(2) 0.009(2)
C13 0.045(3) 0.022(2) 0.029(2) -0.0057(18) 0.028(2) -0.005(2)
C14 0.055(3) 0.022(2) 0.038(3) -0.0036(19) 0.038(3) -0.003(2)
C15 0.070(4) 0.029(3) 0.046(3) 0.003(2) 0.048(3) -0.001(2)
C16 0.037(3) 0.039(3) 0.053(3) 0.005(2) 0.024(3) -0.005(2)
C17 0.046(3) 0.073(4) 0.058(4) 0.011(3) 0.032(3) -0.009(3)
C18 0.059(4) 0.086(5) 0.081(4) 0.002(4) 0.055(4) 0.001(3)
C19 0.048(3) 0.046(3) 0.086(4) 0.006(3) 0.045(3) 0.009(3)
C20 0.028(3) 0.048(3) 0.047(3) 0.005(2) 0.019(3) -0.006(2)
C21 0.026(3) 0.037(3) 0.036(3) -0.003(2) 0.014(2) -0.006(2)
C22 0.047(3) 0.044(3) 0.040(3) -0.007(2) 0.024(3) -0.005(2)
C23 0.049(3) 0.030(3) 0.040(3) -0.008(2) 0.030(3) 0.000(2)
C24 0.042(3) 0.050(3) 0.056(3) 0.010(3) 0.021(3) -0.005(3)
C25 0.047(3) 0.031(3) 0.039(3) 0.003(2) 0.025(3) -0.001(2)
N1 0.040(2) 0.029(2) 0.026(2) 0.0029(15) 0.0235(19) 0.0058(17)
N2 0.043(2) 0.026(2) 0.033(2) 0.0045(15) 0.0287(19) 0.0106(16)
N3 0.043(2) 0.0239(19) 0.0220(18) -0.0012(14) 0.0222(18) -0.0003(16)
N4 0.044(2) 0.0163(18) 0.0281(19) -0.0039(14) 0.0254(18) -0.0030(15)
N5 0.068(3) 0.027(2) 0.054(3) 0.0048(18) 0.051(2) 0.0092(19)
N6 0.048(2) 0.0191(19) 0.033(2) -0.0013(15) 0.030(2) -0.0029(16)
O1 0.0408(19) 0.056(2) 0.0358(19) -0.0097(16) 0.0244(17) -0.0023(16)
O2 0.051(2) 0.058(2) 0.0423(19) -0.0001(16) 0.0352(18) -0.0005(17)
O3 0.0362(19) 0.0431(19) 0.0324(18) -0.0011(15) 0.0180(16) -0.0048(15)
O4 0.052(2) 0.059(3) 0.072(3) 0.029(2) 0.020(2) -0.0092(19)
O5 0.101(4) 0.144(5) 0.148(5) 0.037(4) 0.021(4) 0.015(4)
O6 0.506(15) 0.140(6) 0.422(12) 0.110(7) 0.435(13) 0.162(8)
O7 0.329(13) 0.246(10) 0.447(16) 0.102(11) 0.306(13) 0.102(10)

loop_
_atom_type_symbol
_atom_type_description
_atom_type_scat_dispersion_real
_atom_type_scat_dispersion_imag
_atom_type_scat_source
C C 0.0033 0.0016 'International Tables Vol C Tables 4.2.6.8 and 6.1.1.4'
Co Co 0.3494 0.9721 'International Tables Vol C Tables 4.2.6.8 and 6.1.1.4'
N N 0.0061 0.0033 'International Tables Vol C Tables 4.2.6.8 and 6.1.1.4'
O O 0.0106 0.0060 'International Tables Vol C Tables 4.2.6.8 and 6.1.1.4'
H H 0.0000 0.0000 'International Tables Vol C Tables 4.2.6.8 and 6.1.1.4'

loop_
_geom_angle_atom_site_label_1
_geom_angle_atom_site_label_2
_geom_angle_atom_site_label_3
_geom_angle
_geom_angle_site_symmetry_1
_geom_angle_site_symmetry_3
O2 Co1 N6 111.22(13) . .
O2 Co1 N4 124.29(13) . 1_565
N6 Co1 N4 108.06(13) . 1_565
O2 Co1 N1 104.07(12) . 4_565
N6 Co1 N1 105.55(13) . 4_565
N4 Co1 N1 101.61(13) 1_565 4_565
C2 C1 C6 118.3(3) . .
C2 C1 C7 121.2(3) . .
C6 C1 C7 120.3(3) . .
C1 C2 C3 121.4(3) . .
C1 C2 H2 119.3 . .
C3 C2 H2 119.3 . .
C4 C3 C2 119.4(3) . .
C4 C3 C10 121.5(3) . .
C2 C3 C10 119.0(3) . .
C3 C4 C5 120.4(3) . .
C3 C4 H4 119.8 . .
C5 C4 H4 119.8 . .
C6 C5 C4 119.3(3) . .
C6 C5 C13 120.6(3) . .
C4 C5 C13 120.1(3) . .
C5 C6 C1 121.2(3) . .
C5 C6 H6 119.4 . .
C1 C6 H6 119.4 . .
C8 C7 N3 104.8(3) . .
C8 C7 C1 132.4(4) . .
N3 C7 C1 122.8(3) . .
C7 C8 N4 110.4(3) . .
C7 C8 H8 124.8 . .
N4 C8 H8 124.8 . .
N4 C9 N3 112.0(3) . .
N4 C9 H9 124.0 . .
N3 C9 H9 124.0 . .
C11 C10 N2 104.7(3) . .
C11 C10 C3 133.6(4) . .
N2 C10 C3 121.7(3) . .
C10 C11 N1 110.4(4) . .
C10 C11 H11 124.8 . .
N1 C11 H11 124.8 . .
N1 C12 N2 111.2(4) . .
N1 C12 H12 124.4 . .
N2 C12 H12 124.4 . .
C14 C13 N5 104.5(3) . .
C14 C13 C5 131.5(4) . .
N5 C13 C5 123.9(4) . .
C13 C14 N6 111.0(3) . .
C13 C14 H14 124.5 . .
N6 C14 H14 124.5 . .
N6 C15 N5 111.5(4) . .
N6 C15 H15 124.3 . .
N5 C15 H15 124.3 . .
C17 C16 C21 122.5(5) . .
C17 C16 H16 118.7 . .
C21 C16 H16 118.7 . .
C16 C17 C18 119.9(5) . .
C16 C17 H17 120.0 . .
C18 C17 H17 120.0 . .
C17 C18 C19 118.4(5) . .
C17 C18 H18 120.8 . .
C19 C18 H18 120.8 . .
C20 C19 C18 122.8(5) . .
C20 C19 H19 118.6 . .
C18 C19 H19 118.6 . .
C19 C20 C21 118.2(4) . .
C19 C20 C24 118.2(5) . .
C21 C20 C24 123.7(4) . .
C16 C21 C20 118.1(4) . .
C16 C21 C22 119.5(4) . .
C20 C21 C22 122.4(4) . .
C21 C22 C23 113.2(4) . .
C21 C22 H22A 108.9 . .
C23 C22 H22A 108.9 . .
C21 C22 H22B 108.9 . .
C23 C22 H22B 108.9 . .
H22A C22 H22B 107.8 . .
O1 C23 O2 120.7(4) . .
O1 C23 C22 121.5(4) . .
O2 C23 C22 117.8(4) . .
C20 C24 C25 115.8(4) . .
C20 C24 H24A 108.3 . .
C25 C24 H24A 108.3 . .
C20 C24 H24B 108.3 . .
C25 C24 H24B 108.3 . .
H24A C24 H24B 107.4 . .
O3 C25 O4 123.4(4) . .
O3 C25 C24 121.0(4) . .
O4 C25 C24 115.5(4) . .
C12 N1 C11 105.2(3) . .
C12 N1 Co1 121.5(3) . 4_566
C11 N1 Co1 131.3(3) . 4_566
C12 N2 C10 108.4(3) . .
C12 N2 H2A 125.8 . .
C10 N2 H2A 125.8 . .
C9 N3 C7 108.1(3) . .
C9 N3 H3 125.9 . .
C7 N3 H3 125.9 . .
C9 N4 C8 104.7(3) . .
C9 N4 Co1 121.2(3) . 1_545
C8 N4 Co1 134.0(3) . 1_545
C15 N5 C13 108.3(3) . .
C15 N5 H5 125.9 . .
C13 N5 H5 125.9 . .
C15 N6 C14 104.7(3) . .
C15 N6 Co1 127.0(3) . .
C14 N6 Co1 127.5(3) . .
C23 O2 Co1 100.2(3) . .

loop_
_geom_bond_atom_site_label_1
_geom_bond_atom_site_label_2
_geom_bond_distance
_geom_bond_site_symmetry_2
Co1 O2 1.985(3) .
Co1 N6 2.017(3) .
Co1 N4 2.022(3) 1_565
Co1 N1 2.036(3) 4_565
C1 C2 1.388(5) .
C1 C6 1.392(5) .
C1 C7 1.463(5) .
C2 C3 1.388(5) .
C2 H2 0.9300 .
C3 C4 1.380(5) .
C3 C10 1.466(5) .
C4 C5 1.396(5) .
C4 H4 0.9300 .
C5 C6 1.384(5) .
C5 C13 1.462(5) .
C6 H6 0.9300 .
C7 C8 1.350(5) .
C7 N3 1.379(4) .
C8 N4 1.378(5) .
C8 H8 0.9300 .
C9 N4 1.315(4) .
C9 N3 1.318(4) .
C9 H9 0.9300 .
C10 C11 1.354(5) .
C10 N2 1.378(5) .
C11 N1 1.375(5) .
C11 H11 0.9300 .
C12 N1 1.319(5) .
C12 N2 1.327(5) .
C12 H12 0.9300 .
C13 C14 1.341(5) .
C13 N5 1.372(5) .
C14 N6 1.378(4) .
C14 H14 0.9300 .
C15 N6 1.308(5) .
C15 N5 1.330(5) .
C15 H15 0.9300 .
C16 C17 1.365(6) .
C16 C21 1.384(6) .
C16 H16 0.9300 .
C17 C18 1.366(7) .
C17 H17 0.9300 .
C18 C19 1.383(7) .
C18 H18 0.9300 .
C19 C20 1.380(6) .
C19 H19 0.9300 .
C20 C21 1.399(6) .
C20 C24 1.502(6) .
C21 C22 1.496(6) .
C22 C23 1.525(6) .
C22 H22A 0.9700 .
C22 H22B 0.9700 .
C23 O1 1.227(5) .
C23 O2 1.273(5) .
C24 C25 1.523(6) .
C24 H24A 0.9700 .
C24 H24B 0.9700 .
C25 O3 1.232(5) .
C25 O4 1.252(5) .
N1 Co1 2.036(3) 4_566
N2 H2A 0.8600 .
N3 H3 0.8600 .
N4 Co1 2.022(3) 1_545
N5 H5 0.8600 .

loop_
_geom_torsion_atom_site_label_1
_geom_torsion_atom_site_label_2
_geom_torsion_atom_site_label_3
_geom_torsion_atom_site_label_4
_geom_torsion
_geom_torsion_site_symmetry_1
_geom_torsion_site_symmetry_4
C6 C1 C2 C3 0.8(6) . .
C7 C1 C2 C3 -174.6(4) . .
C1 C2 C3 C4 0.5(6) . .
C1 C2 C3 C10 178.1(4) . .
C2 C3 C4 C5 -1.6(6) . .
C10 C3 C4 C5 -179.2(4) . .
C3 C4 C5 C6 1.5(6) . .
C3 C4 C5 C13 179.2(4) . .
C4 C5 C6 C1 -0.3(6) . .
C13 C5 C6 C1 -177.9(4) . .
C2 C1 C6 C5 -0.9(6) . .
C7 C1 C6 C5 174.6(4) . .
C2 C1 C7 C8 158.3(4) . .
C6 C1 C7 C8 -17.0(7) . .
C2 C1 C7 N3 -18.7(6) . .
C6 C1 C7 N3 165.9(4) . .
N3 C7 C8 N4 -0.2(5) . .
C1 C7 C8 N4 -177.7(4) . .
C4 C3 C10 C11 37.8(7) . .
C2 C3 C10 C11 -139.8(5) . .
C4 C3 C10 N2 -145.8(4) . .
C2 C3 C10 N2 36.7(6) . .
N2 C10 C11 N1 -1.2(5) . .
C3 C10 C11 N1 175.7(4) . .
C6 C5 C13 C14 145.4(5) . .
C4 C5 C13 C14 -32.2(7) . .
C6 C5 C13 N5 -31.5(6) . .
C4 C5 C13 N5 150.9(4) . .
N5 C13 C14 N6 0.8(5) . .
C5 C13 C14 N6 -176.5(4) . .
C21 C16 C17 C18 0.7(8) . .
C16 C17 C18 C19 1.8(8) . .
C17 C18 C19 C20 -1.4(8) . .
C18 C19 C20 C21 -1.5(8) . .
C18 C19 C20 C24 177.9(5) . .
C17 C16 C21 C20 -3.6(7) . .
C17 C16 C21 C22 176.1(4) . .
C19 C20 C21 C16 3.9(6) . .
C24 C20 C21 C16 -175.5(4) . .
C19 C20 C21 C22 -175.8(4) . .
C24 C20 C21 C22 4.8(7) . .
C16 C21 C22 C23 -78.5(5) . .
C20 C21 C22 C23 101.1(5) . .
C21 C22 C23 O1 31.8(6) . .
C21 C22 C23 O2 -150.4(4) . .
C19 C20 C24 C25 105.0(5) . .
C21 C20 C24 C25 -75.6(6) . .
C20 C24 C25 O3 18.2(7) . .
C20 C24 C25 O4 -160.8(4) . .
N2 C12 N1 C11 -2.0(5) . .
N2 C12 N1 Co1 163.7(3) . 4_566
C10 C11 N1 C12 2.0(5) . .
C10 C11 N1 Co1 -161.7(3) . 4_566
N1 C12 N2 C10 1.4(5) . .
C11 C10 N2 C12 -0.1(5) . .
C3 C10 N2 C12 -177.4(4) . .
N4 C9 N3 C7 0.2(5) . .
C8 C7 N3 C9 0.0(4) . .
C1 C7 N3 C9 177.8(4) . .
N3 C9 N4 C8 -0.3(5) . .
N3 C9 N4 Co1 -176.9(3) . 1_545
C7 C8 N4 C9 0.3(5) . .
C7 C8 N4 Co1 176.2(3) . 1_545
N6 C15 N5 C13 -0.7(5) . .
C14 C13 N5 C15 -0.1(5) . .
C5 C13 N5 C15 177.5(4) . .
N5 C15 N6 C14 1.1(5) . .
N5 C15 N6 Co1 -169.1(3) . .
C13 C14 N6 C15 -1.2(5) . .
C13 C14 N6 Co1 169.0(3) . .
O2 Co1 N6 C15 91.4(4) . .
N4 Co1 N6 C15 -129.0(4) 1_565 .
N1 Co1 N6 C15 -20.9(4) 4_565 .
O2 Co1 N6 C14 -76.7(3) . .
N4 Co1 N6 C14 62.9(3) 1_565 .
N1 Co1 N6 C14 171.0(3) 4_565 .
O1 C23 O2 Co1 -3.6(5) . .
C22 C23 O2 Co1 178.7(3) . .
N6 Co1 O2 C23 71.1(3) . .
N4 Co1 O2 C23 -60.7(3) 1_565 .
N1 Co1 O2 C23 -175.7(3) 4_565 .
